data_7061144
loop_
_publ_author_name
'Mironova, Olga A.'
'Lashchenko, Daniil I.'
'Ryadun, Aleksey A.'
'Sukhikh, Taisiya S.'
'Bashirov, Denis A.'
'Pushkarevsky, Nikolay A.'
'Konchenko, Sergey N.'

_publ_section_title
;
 Synthesis and photophysical properties of rare earth complexes bearing
 silanediamido ligands Me2Si(NAryl)22&#x2212; (Aryl = Dipp, Mes)
;
_journal_issue 5
_journal_name_full 'New Journal of Chemistry'
_journal_page_first 2351
_journal_page_last 2359
_journal_paper_doi 10.1039/D1NJ05722G
_journal_volume 46
_journal_year 2022
_chemical_formula_moiety 'C56 H88 Cl2 N4 O4 Si2 Y2'
_chemical_formula_sum 'C56 H88 Cl2 N4 O4 Si2 Y2'
_chemical_formula_weight 1186.20
_space_group_crystal_system orthorhombic
_space_group_IT_number 61
_space_group_name_Hall '-P 2ac 2ab'
_space_group_name_H-M_alt 'P b c a'
_atom_sites_solution_hydrogens geom
_atom_sites_solution_primary dual
_audit_creation_date 2021-10-25
_audit_creation_method
;
Olex2 1.5
(compiled 2021.08.20 svn.r13c46975 for OlexSys, GUI svn.r6405)
;
_audit_update_record
;
2021-11-19 deposited with the CCDC.	2021-12-17 downloaded from the CCDC.
;
_cell_angle_alpha 90
_cell_angle_beta 90
_cell_angle_gamma 90
_cell_formula_units_Z 4
_cell_length_a 17.2844(15)
_cell_length_b 15.8628(15)
_cell_length_c 21.879(2)
_cell_measurement_reflns_used 3729
_cell_measurement_temperature 150(2)
_cell_measurement_theta_max 24.28
_cell_measurement_theta_min 2.20
_cell_volume 5998.8(9)
_computing_cell_refinement 'Bruker SAINT'
_computing_data_collection 'Bruker APEX2'
_computing_data_reduction 'Bruker SAINT'
_computing_molecular_graphics 'Olex2 1.5 (Dolomanov et al., 2009)'
_computing_publication_material 'Olex2 1.5 (Dolomanov et al., 2009)'
_computing_structure_refinement 'SHELXL 2017/1 (Sheldrick, 2015)'
_computing_structure_solution 'SHELXT 2014/5 (Sheldrick, 2014)'
_diffrn_ambient_temperature 150(2)
_diffrn_detector CCD
_diffrn_detector_area_resol_mean 8.33
_diffrn_detector_type 'Bruker APEXII CCD area detector'
_diffrn_measured_fraction_theta_full 1.000
_diffrn_measured_fraction_theta_max 1.000
_diffrn_measurement_device '\k-geometry diffractometer'
_diffrn_measurement_device_type 'Bruker APEX diffractometer'
_diffrn_measurement_method '\f and \w scans'
_diffrn_radiation_monochromator graphite
_diffrn_radiation_type MoK\a
_diffrn_radiation_wavelength 0.71073
_diffrn_reflns_av_R_equivalents 0.1127
_diffrn_reflns_av_unetI/netI 0.0681
_diffrn_reflns_Laue_measured_fraction_full 1.000
_diffrn_reflns_Laue_measured_fraction_max 1.000
_diffrn_reflns_limit_h_max 18
_diffrn_reflns_limit_h_min -20
_diffrn_reflns_limit_k_max 18
_diffrn_reflns_limit_k_min -18
_diffrn_reflns_limit_l_max 22
_diffrn_reflns_limit_l_min -25
_diffrn_reflns_number 41594
_diffrn_reflns_point_group_measured_fraction_full 1.000
_diffrn_reflns_point_group_measured_fraction_max 1.000
_diffrn_reflns_theta_full 24.404
_diffrn_reflns_theta_max 24.404
_diffrn_reflns_theta_min 1.976
_diffrn_source 'sealed tube'
_diffrn_source_current 30.0
_diffrn_source_power 1.5
_diffrn_source_voltage 50.0
_exptl_absorpt_coefficient_mu 2.099
_exptl_absorpt_correction_T_max 0.7452
_exptl_absorpt_correction_T_min 0.5943
_exptl_absorpt_correction_type multi-scan
_exptl_absorpt_process_details
;
SADABS-2012/1 (Bruker,2012) was used for absorption correction.
wR2(int) was 0.0921 before and 0.0723 after correction.
The Ratio of minimum to maximum transmission is 0.7975.
The \l/2 correction factor is 0.0015.
;
_exptl_crystal_colour colourless
_exptl_crystal_colour_primary colourless
_exptl_crystal_density_diffrn 1.313
_exptl_crystal_description prism
_exptl_crystal_F_000 2496
_exptl_crystal_size_max 0.2
_exptl_crystal_size_mid 0.2
_exptl_crystal_size_min 0.1
_refine_diff_density_max 0.324
_refine_diff_density_min -0.518
_refine_diff_density_rms 0.082
_refine_ls_extinction_method none
_refine_ls_goodness_of_fit_ref 1.011
_refine_ls_hydrogen_treatment constr
_refine_ls_matrix_type full
_refine_ls_number_parameters 324
_refine_ls_number_reflns 4931
_refine_ls_number_restraints 0
_refine_ls_restrained_S_all 1.011
_refine_ls_R_factor_all 0.0846
_refine_ls_R_factor_gt 0.0401
_refine_ls_shift/su_max 0.004
_refine_ls_shift/su_mean 0.000
_refine_ls_structure_factor_coef Fsqd
_refine_ls_weighting_details 'w=1/[\s^2^(Fo^2^)+(0.0359P)^2^+4.1131P] where P=(Fo^2^+2Fc^2^)/3'
_refine_ls_weighting_scheme calc
_refine_ls_wR_factor_gt 0.0790
_refine_ls_wR_factor_ref 0.0941
_reflns_Friedel_coverage 0.000
_reflns_number_gt 3181
_reflns_number_total 4931
_reflns_threshold_expression 'I > 2\s(I)'
_cod_data_source_file d1nj05722g2.cif
_cod_data_source_block bdn60
_cod_depositor_comments 'Adding full bibliography for 7061141--7061148.cif.'
_cod_original_cell_volume 5998.9(10)
_cod_database_code 7061144
_shelx_shelxl_version_number 2017/1
_shelx_space_group_comment
;
The symmetry employed for this shelxl refinement is uniquely defined
by the following loop, which should always be used as a source of
symmetry information in preference to the above space-group names.
They are only intended as comments.
;
_shelx_estimated_absorpt_t_max 0.818
_shelx_estimated_absorpt_t_min 0.679
_olex2_refinement_description
;
1. Fixed Uiso
 At 1.2 times of:
  All C(H) groups, All C(H,H) groups
 At 1.5 times of:
  All C(H,H,H) groups
2.a Secondary CH2 refined with riding coordinates:
 C21(H21A,H21B), C22(H22A,H22B), C23(H23A,H23B), C24(H24A,H24B), C25(H25A,
 H25B), C26(H26A,H26B), C27(H27A,H27B), C28(H28A,H28B)
2.b Aromatic/amide H refined with riding coordinates:
 C5(H5), C7(H7), C14(H14), C16(H16)
2.c Idealised Me refined as rotating group:
 C1(H1A,H1B,H1C), C2(H2A,H2B,H2C), C9(H9A,H9B,H9C), C10(H10A,H10B,H10C),
 C11(H11A,H11B,H11C), C18(H18A,H18B,H18C), C19(H19A,H19B,H19C), C20(H20A,H20B,
 H20C)
;
_olex2_submission_special_instructions 'No special instructions were received'

loop_
_space_group_symop_operation_xyz
'x, y, z'
'-x+1/2, -y, z+1/2'
'-x, y+1/2, -z+1/2'
'x+1/2, -y+1/2, -z'
'-x, -y, -z'
'x-1/2, y, -z-1/2'
'x, -y-1/2, z-1/2'
'-x-1/2, y-1/2, z'

loop_
_atom_site_label
_atom_site_type_symbol
_atom_site_fract_x
_atom_site_fract_y
_atom_site_fract_z
_atom_site_U_iso_or_equiv
_atom_site_adp_type
_atom_site_occupancy
_atom_site_site_symmetry_order
_atom_site_calc_flag
_atom_site_refinement_flags_posn
_atom_site_refinement_flags_adp
_atom_site_refinement_flags_occupancy
_atom_site_disorder_assembly
_atom_site_disorder_group
Y1 Y 0.41502(2) 0.50018(2) 0.56985(2) 0.01767(12) Uani 1 1 d . . . . .
Cl1 Cl 0.44542(5) 0.57478(6) 0.46228(5) 0.0247(2) Uani 1 1 d . . . . .
Si1 Si 0.35793(6) 0.62160(6) 0.66151(5) 0.0205(3) Uani 1 1 d . . . . .
O1 O 0.41908(15) 0.37544(16) 0.63067(13) 0.0282(7) Uani 1 1 d . . . . .
O2 O 0.33039(14) 0.41761(16) 0.50833(12) 0.0262(7) Uani 1 1 d . . . . .
N1 N 0.31080(16) 0.54819(18) 0.61753(14) 0.0191(8) Uani 1 1 d . . . . .
N2 N 0.44849(17) 0.60836(18) 0.62903(14) 0.0200(8) Uani 1 1 d . . . . .
C1 C 0.3130(2) 0.7285(2) 0.6570(2) 0.0341(11) Uani 1 1 d . . . . .
H1A H 0.346483 0.769568 0.677475 0.051 Uiso 1 1 calc R U . . .
H1B H 0.262316 0.727534 0.677033 0.051 Uiso 1 1 calc R U . . .
H1C H 0.306618 0.744542 0.614002 0.051 Uiso 1 1 calc R U . . .
C2 C 0.3600(2) 0.6030(2) 0.74624(18) 0.0269(10) Uani 1 1 d . . . . .
H2A H 0.373870 0.544188 0.754371 0.040 Uiso 1 1 calc R U . . .
H2B H 0.308849 0.614895 0.763512 0.040 Uiso 1 1 calc R U . . .
H2C H 0.398424 0.640337 0.765066 0.040 Uiso 1 1 calc R U . . .
C3 C 0.2300(2) 0.5445(2) 0.60910(18) 0.0178(9) Uani 1 1 d . . . . .
C4 C 0.1824(2) 0.4968(2) 0.64814(17) 0.0205(9) Uani 1 1 d . . . . .
C5 C 0.1026(2) 0.4930(2) 0.63775(18) 0.0249(10) Uani 1 1 d . . . . .
H5 H 0.071705 0.458504 0.663524 0.030 Uiso 1 1 calc R U . . .
C6 C 0.0671(2) 0.5378(3) 0.5910(2) 0.0268(10) Uani 1 1 d . . . . .
C7 C 0.1149(2) 0.5832(2) 0.55221(18) 0.0250(10) Uani 1 1 d . . . . .
H7 H 0.092030 0.613444 0.519345 0.030 Uiso 1 1 calc R U . . .
C8 C 0.1948(2) 0.5865(2) 0.55930(17) 0.0193(9) Uani 1 1 d . . . . .
C9 C 0.2175(2) 0.4484(2) 0.69993(19) 0.0263(10) Uani 1 1 d . . . . .
H9A H 0.259241 0.412524 0.684379 0.039 Uiso 1 1 calc R U . . .
H9B H 0.177770 0.413110 0.719126 0.039 Uiso 1 1 calc R U . . .
H9C H 0.238387 0.487830 0.730179 0.039 Uiso 1 1 calc R U . . .
C10 C -0.0196(2) 0.5363(3) 0.5829(2) 0.0364(12) Uani 1 1 d . . . . .
H10A H -0.034741 0.483907 0.562396 0.055 Uiso 1 1 calc R U . . .
H10B H -0.035613 0.584609 0.558033 0.055 Uiso 1 1 calc R U . . .
H10C H -0.044703 0.539335 0.623002 0.055 Uiso 1 1 calc R U . . .
C11 C 0.2430(2) 0.6308(2) 0.51202(18) 0.0273(10) Uani 1 1 d . . . . .
H11A H 0.280565 0.667588 0.532347 0.041 Uiso 1 1 calc R U . . .
H11B H 0.209338 0.664698 0.485662 0.041 Uiso 1 1 calc R U . . .
H11C H 0.270479 0.588966 0.487210 0.041 Uiso 1 1 calc R U . . .
C12 C 0.5121(2) 0.6624(2) 0.64077(18) 0.0197(9) Uani 1 1 d . . . . .
C13 C 0.5217(2) 0.7398(2) 0.60950(19) 0.0240(10) Uani 1 1 d . . . . .
C14 C 0.5861(2) 0.7890(3) 0.6217(2) 0.0305(11) Uani 1 1 d . . . . .
H14 H 0.591045 0.841309 0.600836 0.037 Uiso 1 1 calc R U . . .
C15 C 0.6434(2) 0.7664(3) 0.6623(2) 0.0308(11) Uani 1 1 d . . . . .
C16 C 0.6339(2) 0.6903(3) 0.6925(2) 0.0314(11) Uani 1 1 d . . . . .
H16 H 0.671922 0.673174 0.721316 0.038 Uiso 1 1 calc R U . . .
C17 C 0.5707(2) 0.6381(2) 0.68212(18) 0.0243(10) Uani 1 1 d . . . . .
C18 C 0.4641(2) 0.7694(2) 0.5626(2) 0.0325(11) Uani 1 1 d . . . . .
H18A H 0.432692 0.721535 0.548915 0.049 Uiso 1 1 calc R U . . .
H18B H 0.491728 0.793435 0.527526 0.049 Uiso 1 1 calc R U . . .
H18C H 0.430513 0.812398 0.580652 0.049 Uiso 1 1 calc R U . . .
C19 C 0.7146(3) 0.8203(3) 0.6718(2) 0.0514(14) Uani 1 1 d . . . . .
H19A H 0.749802 0.813043 0.637045 0.077 Uiso 1 1 calc R U . . .
H19B H 0.740780 0.803062 0.709479 0.077 Uiso 1 1 calc R U . . .
H19C H 0.699306 0.879593 0.674869 0.077 Uiso 1 1 calc R U . . .
C20 C 0.5666(2) 0.5540(3) 0.7128(2) 0.0375(12) Uani 1 1 d . . . . .
H20A H 0.519403 0.550786 0.737473 0.056 Uiso 1 1 calc R U . . .
H20B H 0.611887 0.546650 0.739244 0.056 Uiso 1 1 calc R U . . .
H20C H 0.565902 0.509440 0.681777 0.056 Uiso 1 1 calc R U . . .
C21 C 0.4325(2) 0.2891(2) 0.6101(2) 0.0344(12) Uani 1 1 d . . . . .
H21A H 0.450885 0.288459 0.567254 0.041 Uiso 1 1 calc R U . . .
H21B H 0.384362 0.255510 0.612875 0.041 Uiso 1 1 calc R U . . .
C22 C 0.4939(3) 0.2542(3) 0.6527(2) 0.0526(14) Uani 1 1 d . . . . .
H22A H 0.544325 0.249992 0.631495 0.063 Uiso 1 1 calc R U . . .
H22B H 0.479024 0.197552 0.667620 0.063 Uiso 1 1 calc R U . . .
C23 C 0.4986(3) 0.3163(3) 0.7055(2) 0.0409(12) Uani 1 1 d . . . . .
H23A H 0.495590 0.286756 0.745239 0.049 Uiso 1 1 calc R U . . .
H23B H 0.547398 0.348977 0.703819 0.049 Uiso 1 1 calc R U . . .
C24 C 0.4295(2) 0.3730(3) 0.6962(2) 0.0353(11) Uani 1 1 d . . . . .
H24A H 0.383126 0.349475 0.716612 0.042 Uiso 1 1 calc R U . . .
H24B H 0.439611 0.430084 0.712614 0.042 Uiso 1 1 calc R U . . .
C25 C 0.2701(2) 0.3652(2) 0.5348(2) 0.0288(11) Uani 1 1 d . . . . .
H25A H 0.256697 0.385074 0.576414 0.035 Uiso 1 1 calc R U . . .
H25B H 0.287211 0.305773 0.537365 0.035 Uiso 1 1 calc R U . . .
C26 C 0.2019(2) 0.3735(3) 0.4927(2) 0.0338(11) Uani 1 1 d . . . . .
H26A H 0.164607 0.415464 0.508674 0.041 Uiso 1 1 calc R U . . .
H26B H 0.175160 0.318724 0.487994 0.041 Uiso 1 1 calc R U . . .
C27 C 0.2357(3) 0.4025(4) 0.4323(2) 0.0565(15) Uani 1 1 d . . . . .
H27A H 0.223559 0.361683 0.399428 0.068 Uiso 1 1 calc R U . . .
H27B H 0.214834 0.458359 0.420730 0.068 Uiso 1 1 calc R U . . .
C28 C 0.3207(3) 0.4073(3) 0.44261(19) 0.0398(12) Uani 1 1 d . . . . .
H28A H 0.346322 0.355004 0.428425 0.048 Uiso 1 1 calc R U . . .
H28B H 0.343118 0.455791 0.420374 0.048 Uiso 1 1 calc R U . . .

loop_
_atom_site_aniso_label
_atom_site_aniso_U_11
_atom_site_aniso_U_22
_atom_site_aniso_U_33
_atom_site_aniso_U_23
_atom_site_aniso_U_13
_atom_site_aniso_U_12
Y1 0.0181(2) 0.01568(18) 0.0192(2) -0.00003(19) 0.00196(17) 0.00147(17)
Cl1 0.0229(5) 0.0254(5) 0.0258(6) 0.0065(5) 0.0048(5) 0.0056(4)
Si1 0.0194(6) 0.0188(6) 0.0232(7) -0.0028(5) -0.0006(5) 0.0035(5)
O1 0.0333(17) 0.0189(15) 0.0325(19) 0.0050(13) 0.0072(14) 0.0041(13)
O2 0.0254(16) 0.0306(16) 0.0226(17) -0.0054(13) 0.0031(13) -0.0081(13)
N1 0.0170(18) 0.0186(17) 0.022(2) 0.0004(15) -0.0002(14) 0.0021(14)
N2 0.0199(17) 0.0188(17) 0.021(2) -0.0004(15) -0.0015(15) 0.0002(14)
C1 0.038(3) 0.028(2) 0.036(3) -0.008(2) -0.003(2) 0.008(2)
C2 0.024(2) 0.032(2) 0.025(3) -0.0046(19) 0.0014(19) 0.0028(19)
C3 0.018(2) 0.017(2) 0.018(2) -0.0089(18) 0.0009(18) 0.0033(17)
C4 0.021(2) 0.020(2) 0.021(2) -0.007(2) 0.0005(17) 0.0033(19)
C5 0.021(2) 0.026(2) 0.027(2) -0.010(2) 0.0054(18) -0.0041(19)
C6 0.021(2) 0.029(2) 0.030(3) -0.010(2) 0.000(2) 0.0044(19)
C7 0.026(2) 0.020(2) 0.028(3) -0.0053(19) -0.011(2) 0.0042(19)
C8 0.025(2) 0.014(2) 0.018(2) -0.0069(17) 0.0025(18) 0.0018(17)
C9 0.027(2) 0.026(2) 0.026(3) -0.002(2) 0.002(2) 0.0021(19)
C10 0.023(2) 0.047(3) 0.039(3) -0.009(2) -0.004(2) -0.001(2)
C11 0.027(2) 0.026(2) 0.029(3) 0.002(2) -0.005(2) 0.0014(19)
C12 0.019(2) 0.019(2) 0.020(2) -0.0042(18) 0.0026(18) 0.0002(17)
C13 0.028(2) 0.019(2) 0.025(3) -0.0028(19) 0.001(2) -0.0010(19)
C14 0.035(3) 0.027(2) 0.029(3) -0.002(2) 0.001(2) -0.007(2)
C15 0.029(2) 0.038(3) 0.026(3) -0.013(2) 0.000(2) -0.011(2)
C16 0.024(2) 0.048(3) 0.022(3) -0.008(2) -0.006(2) 0.002(2)
C17 0.023(2) 0.033(2) 0.018(2) -0.0036(19) 0.0004(19) 0.0051(19)
C18 0.038(3) 0.023(2) 0.036(3) 0.009(2) -0.004(2) -0.005(2)
C19 0.040(3) 0.068(4) 0.046(4) -0.021(3) -0.002(3) -0.022(3)
C20 0.026(3) 0.048(3) 0.039(3) 0.014(2) -0.004(2) 0.009(2)
C21 0.042(3) 0.016(2) 0.045(3) -0.001(2) 0.003(2) 0.000(2)
C22 0.064(4) 0.035(3) 0.059(4) 0.002(3) -0.006(3) 0.023(3)
C23 0.040(3) 0.035(3) 0.048(3) 0.010(2) 0.000(2) 0.004(2)
C24 0.046(3) 0.035(3) 0.026(3) 0.010(2) 0.006(2) 0.010(2)
C25 0.031(3) 0.019(2) 0.036(3) -0.003(2) 0.012(2) -0.0117(19)
C26 0.020(2) 0.035(3) 0.047(3) -0.009(2) 0.000(2) -0.005(2)
C27 0.039(3) 0.090(4) 0.040(3) 0.000(3) -0.006(3) -0.019(3)
C28 0.045(3) 0.054(3) 0.020(3) -0.010(2) 0.006(2) -0.016(2)

loop_
_atom_type_symbol
_atom_type_description
_atom_type_scat_dispersion_real
_atom_type_scat_dispersion_imag
_atom_type_scat_source
C C 0.0033 0.0016 'International Tables Vol C Tables 4.2.6.8 and 6.1.1.4'
H H 0.0000 0.0000 'International Tables Vol C Tables 4.2.6.8 and 6.1.1.4'
Cl Cl 0.1484 0.1585 'International Tables Vol C Tables 4.2.6.8 and 6.1.1.4'
N N 0.0061 0.0033 'International Tables Vol C Tables 4.2.6.8 and 6.1.1.4'
O O 0.0106 0.0060 'International Tables Vol C Tables 4.2.6.8 and 6.1.1.4'
Si Si 0.0817 0.0704 'International Tables Vol C Tables 4.2.6.8 and 6.1.1.4'
Y Y -2.7962 3.5667 'International Tables Vol C Tables 4.2.6.8 and 6.1.1.4'

loop_
_geom_angle_atom_site_label_1
_geom_angle_atom_site_label_2
_geom_angle_atom_site_label_3
_geom_angle
_geom_angle_site_symmetry_1
_geom_angle_site_symmetry_3
_geom_angle_publ_flag
Cl1 Y1 Cl1 78.29(3) . 5_666 ?
Cl1 Y1 Si1 111.93(3) . . ?
Cl1 Y1 Si1 137.85(3) 5_666 . ?
O1 Y1 Cl1 76.16(6) . 5_666 ?
O1 Y1 Cl1 148.03(7) . . ?
O1 Y1 Si1 99.92(7) . . ?
O2 Y1 Cl1 82.36(7) . . ?
O2 Y1 Cl1 98.91(7) . 5_666 ?
O2 Y1 Si1 122.55(7) . . ?
O2 Y1 O1 82.94(9) . . ?
N1 Y1 Cl1 114.83(8) . . ?
N1 Y1 Cl1 166.23(8) . 5_666 ?
N1 Y1 Si1 35.32(8) . . ?
N1 Y1 O1 92.66(10) . . ?
N1 Y1 O2 87.47(10) . . ?
N1 Y1 N2 70.89(11) . . ?
N2 Y1 Cl1 96.84(8) . . ?
N2 Y1 Cl1 104.56(8) . 5_666 ?
N2 Y1 Si1 35.75(8) . . ?
N2 Y1 O1 107.90(10) . . ?
N2 Y1 O2 155.87(10) . . ?
Y1 Cl1 Y1 101.71(3) . 5_666 ?
N1 Si1 Y1 48.30(10) . . ?
N1 Si1 N2 96.70(15) . . ?
N1 Si1 C1 112.88(17) . . ?
N1 Si1 C2 117.15(17) . . ?
N2 Si1 Y1 48.67(10) . . ?
N2 Si1 C1 117.65(17) . . ?
N2 Si1 C2 111.65(17) . . ?
C1 Si1 Y1 134.07(15) . . ?
C1 Si1 C2 101.71(19) . . ?
C2 Si1 Y1 124.22(13) . . ?
C21 O1 Y1 127.6(2) . . ?
C24 O1 Y1 125.4(2) . . ?
C24 O1 C21 105.1(3) . . ?
C25 O2 Y1 122.0(2) . . ?
C25 O2 C28 104.3(3) . . ?
C28 O2 Y1 133.7(2) . . ?
Si1 N1 Y1 96.39(13) . . ?
C3 N1 Y1 136.8(2) . . ?
C3 N1 Si1 124.8(2) . . ?
Si1 N2 Y1 95.58(13) . . ?
C12 N2 Y1 140.6(2) . . ?
C12 N2 Si1 123.6(2) . . ?
Si1 C1 H1A 109.5 . . ?
Si1 C1 H1B 109.5 . . ?
Si1 C1 H1C 109.5 . . ?
H1A C1 H1B 109.5 . . ?
H1A C1 H1C 109.5 . . ?
H1B C1 H1C 109.5 . . ?
Si1 C2 H2A 109.5 . . ?
Si1 C2 H2B 109.5 . . ?
Si1 C2 H2C 109.5 . . ?
H2A C2 H2B 109.5 . . ?
H2A C2 H2C 109.5 . . ?
H2B C2 H2C 109.5 . . ?
N1 C3 C8 120.5(3) . . ?
C4 C3 N1 121.4(3) . . ?
C4 C3 C8 118.0(3) . . ?
C3 C4 C9 119.9(3) . . ?
C5 C4 C3 120.0(4) . . ?
C5 C4 C9 120.0(4) . . ?
C4 C5 H5 118.9 . . ?
C6 C5 C4 122.3(4) . . ?
C6 C5 H5 118.9 . . ?
C5 C6 C10 121.2(4) . . ?
C7 C6 C5 117.0(4) . . ?
C7 C6 C10 121.8(4) . . ?
C6 C7 H7 118.6 . . ?
C6 C7 C8 122.8(4) . . ?
C8 C7 H7 118.6 . . ?
C3 C8 C11 120.9(3) . . ?
C7 C8 C3 119.7(4) . . ?
C7 C8 C11 119.4(4) . . ?
C4 C9 H9A 109.5 . . ?
C4 C9 H9B 109.5 . . ?
C4 C9 H9C 109.5 . . ?
H9A C9 H9B 109.5 . . ?
H9A C9 H9C 109.5 . . ?
H9B C9 H9C 109.5 . . ?
C6 C10 H10A 109.5 . . ?
C6 C10 H10B 109.5 . . ?
C6 C10 H10C 109.5 . . ?
H10A C10 H10B 109.5 . . ?
H10A C10 H10C 109.5 . . ?
H10B C10 H10C 109.5 . . ?
C8 C11 H11A 109.5 . . ?
C8 C11 H11B 109.5 . . ?
C8 C11 H11C 109.5 . . ?
H11A C11 H11B 109.5 . . ?
H11A C11 H11C 109.5 . . ?
H11B C11 H11C 109.5 . . ?
C13 C12 N2 121.9(3) . . ?
C17 C12 N2 120.6(3) . . ?
C17 C12 C13 117.5(3) . . ?
C12 C13 C18 121.5(3) . . ?
C14 C13 C12 119.4(4) . . ?
C14 C13 C18 119.1(4) . . ?
C13 C14 H14 118.2 . . ?
C15 C14 C13 123.6(4) . . ?
C15 C14 H14 118.2 . . ?
C14 C15 C16 116.7(4) . . ?
C14 C15 C19 121.7(4) . . ?
C16 C15 C19 121.6(4) . . ?
C15 C16 H16 118.8 . . ?
C15 C16 C17 122.3(4) . . ?
C17 C16 H16 118.8 . . ?
C12 C17 C20 119.8(3) . . ?
C16 C17 C12 120.5(4) . . ?
C16 C17 C20 119.7(4) . . ?
C13 C18 H18A 109.5 . . ?
C13 C18 H18B 109.5 . . ?
C13 C18 H18C 109.5 . . ?
H18A C18 H18B 109.5 . . ?
H18A C18 H18C 109.5 . . ?
H18B C18 H18C 109.5 . . ?
C15 C19 H19A 109.5 . . ?
C15 C19 H19B 109.5 . . ?
C15 C19 H19C 109.5 . . ?
H19A C19 H19B 109.5 . . ?
H19A C19 H19C 109.5 . . ?
H19B C19 H19C 109.5 . . ?
C17 C20 H20A 109.5 . . ?
C17 C20 H20B 109.5 . . ?
C17 C20 H20C 109.5 . . ?
H20A C20 H20B 109.5 . . ?
H20A C20 H20C 109.5 . . ?
H20B C20 H20C 109.5 . . ?
O1 C21 H21A 110.7 . . ?
O1 C21 H21B 110.7 . . ?
O1 C21 C22 105.3(3) . . ?
H21A C21 H21B 108.8 . . ?
C22 C21 H21A 110.7 . . ?
C22 C21 H21B 110.7 . . ?
C21 C22 H22A 110.6 . . ?
C21 C22 H22B 110.6 . . ?
C21 C22 C23 105.5(3) . . ?
H22A C22 H22B 108.8 . . ?
C23 C22 H22A 110.6 . . ?
C23 C22 H22B 110.6 . . ?
C22 C23 H23A 111.0 . . ?
C22 C23 H23B 111.0 . . ?
H23A C23 H23B 109.0 . . ?
C24 C23 C22 104.0(4) . . ?
C24 C23 H23A 111.0 . . ?
C24 C23 H23B 111.0 . . ?
O1 C24 C23 104.3(3) . . ?
O1 C24 H24A 110.9 . . ?
O1 C24 H24B 110.9 . . ?
C23 C24 H24A 110.9 . . ?
C23 C24 H24B 110.9 . . ?
H24A C24 H24B 108.9 . . ?
O2 C25 H25A 110.6 . . ?
O2 C25 H25B 110.6 . . ?
O2 C25 C26 105.5(3) . . ?
H25A C25 H25B 108.8 . . ?
C26 C25 H25A 110.6 . . ?
C26 C25 H25B 110.6 . . ?
C25 C26 H26A 110.7 . . ?
C25 C26 H26B 110.7 . . ?
C25 C26 C27 105.0(3) . . ?
H26A C26 H26B 108.8 . . ?
C27 C26 H26A 110.7 . . ?
C27 C26 H26B 110.7 . . ?
C26 C27 H27A 110.7 . . ?
C26 C27 H27B 110.7 . . ?
H27A C27 H27B 108.8 . . ?
C28 C27 C26 105.3(4) . . ?
C28 C27 H27A 110.7 . . ?
C28 C27 H27B 110.7 . . ?
O2 C28 C27 105.6(3) . . ?
O2 C28 H28A 110.6 . . ?
O2 C28 H28B 110.6 . . ?
C27 C28 H28A 110.6 . . ?
C27 C28 H28B 110.6 . . ?
H28A C28 H28B 108.7 . . ?

loop_
_geom_bond_atom_site_label_1
_geom_bond_atom_site_label_2
_geom_bond_distance
_geom_bond_site_symmetry_2
_geom_bond_publ_flag
Y1 Cl1 2.7797(10) 5_666 ?
Y1 Cl1 2.6863(11) . ?
Y1 Si1 2.9504(11) . ?
Y1 O1 2.386(3) . ?
Y1 O2 2.381(3) . ?
Y1 N1 2.217(3) . ?
Y1 N2 2.226(3) . ?
Si1 N1 1.716(3) . ?
Si1 N2 1.732(3) . ?
Si1 C1 1.868(4) . ?
Si1 C2 1.877(4) . ?
O1 C21 1.460(4) . ?
O1 C24 1.446(5) . ?
O2 C25 1.454(4) . ?
O2 C28 1.457(5) . ?
N1 C3 1.410(4) . ?
N2 C12 1.417(5) . ?
C1 H1A 0.9800 . ?
C1 H1B 0.9800 . ?
C1 H1C 0.9800 . ?
C2 H2A 0.9800 . ?
C2 H2B 0.9800 . ?
C2 H2C 0.9800 . ?
C3 C4 1.408(5) . ?
C3 C8 1.414(5) . ?
C4 C5 1.398(5) . ?
C4 C9 1.497(5) . ?
C5 H5 0.9500 . ?
C5 C6 1.389(6) . ?
C6 C7 1.386(6) . ?
C6 C10 1.509(5) . ?
C7 H7 0.9500 . ?
C7 C8 1.392(5) . ?
C8 C11 1.502(5) . ?
C9 H9A 0.9800 . ?
C9 H9B 0.9800 . ?
C9 H9C 0.9800 . ?
C10 H10A 0.9800 . ?
C10 H10B 0.9800 . ?
C10 H10C 0.9800 . ?
C11 H11A 0.9800 . ?
C11 H11B 0.9800 . ?
C11 H11C 0.9800 . ?
C12 C13 1.416(5) . ?
C12 C17 1.412(5) . ?
C13 C14 1.385(5) . ?
C13 C18 1.505(5) . ?
C14 H14 0.9500 . ?
C14 C15 1.380(6) . ?
C15 C16 1.386(6) . ?
C15 C19 1.512(6) . ?
C16 H16 0.9500 . ?
C16 C17 1.389(5) . ?
C17 C20 1.495(5) . ?
C18 H18A 0.9800 . ?
C18 H18B 0.9800 . ?
C18 H18C 0.9800 . ?
C19 H19A 0.9800 . ?
C19 H19B 0.9800 . ?
C19 H19C 0.9800 . ?
C20 H20A 0.9800 . ?
C20 H20B 0.9800 . ?
C20 H20C 0.9800 . ?
C21 H21A 0.9900 . ?
C21 H21B 0.9900 . ?
C21 C22 1.517(6) . ?
C22 H22A 0.9900 . ?
C22 H22B 0.9900 . ?
C22 C23 1.520(6) . ?
C23 H23A 0.9900 . ?
C23 H23B 0.9900 . ?
C23 C24 1.509(5) . ?
C24 H24A 0.9900 . ?
C24 H24B 0.9900 . ?
C25 H25A 0.9900 . ?
C25 H25B 0.9900 . ?
C25 C26 1.501(6) . ?
C26 H26A 0.9900 . ?
C26 H26B 0.9900 . ?
C26 C27 1.517(6) . ?
C27 H27A 0.9900 . ?
C27 H27B 0.9900 . ?
C27 C28 1.487(6) . ?
C28 H28A 0.9900 . ?
C28 H28B 0.9900 . ?

loop_
_geom_torsion_atom_site_label_1
_geom_torsion_atom_site_label_2
_geom_torsion_atom_site_label_3
_geom_torsion_atom_site_label_4
_geom_torsion
_geom_torsion_site_symmetry_1
_geom_torsion_site_symmetry_2
_geom_torsion_site_symmetry_3
_geom_torsion_site_symmetry_4
_geom_torsion_publ_flag
Y1 Si1 N1 C3 -166.4(4) . . . . ?
Y1 Si1 N2 C12 175.9(4) . . . . ?
Y1 O1 C21 C22 131.4(3) . . . . ?
Y1 O1 C24 C23 -124.6(3) . . . . ?
Y1 O2 C25 C26 141.4(3) . . . . ?
Y1 O2 C28 C27 -140.1(3) . . . . ?
Y1 N1 C3 C4 109.5(4) . . . . ?
Y1 N1 C3 C8 -67.9(5) . . . . ?
Y1 N2 C12 C13 91.1(5) . . . . ?
Y1 N2 C12 C17 -85.4(5) . . . . ?
Si1 N1 C3 C4 -90.4(4) . . . . ?
Si1 N1 C3 C8 92.2(4) . . . . ?
Si1 N2 C12 C13 -82.5(4) . . . . ?
Si1 N2 C12 C17 101.1(4) . . . . ?
O1 C21 C22 C23 13.3(5) . . . . ?
O2 C25 C26 C27 21.4(4) . . . . ?
N1 Si1 N2 Y1 -5.57(15) . . . . ?
N1 Si1 N2 C12 170.3(3) . . . . ?
N1 C3 C4 C5 -178.6(3) . . . . ?
N1 C3 C4 C9 0.0(5) . . . . ?
N1 C3 C8 C7 -179.0(3) . . . . ?
N1 C3 C8 C11 4.2(5) . . . . ?
N2 Si1 N1 Y1 5.61(15) . . . . ?
N2 Si1 N1 C3 -160.8(3) . . . . ?
N2 C12 C13 C14 -178.3(3) . . . . ?
N2 C12 C13 C18 0.8(6) . . . . ?
N2 C12 C17 C16 178.5(3) . . . . ?
N2 C12 C17 C20 1.3(6) . . . . ?
C1 Si1 N1 Y1 129.43(17) . . . . ?
C1 Si1 N1 C3 -37.0(4) . . . . ?
C1 Si1 N2 Y1 -125.80(18) . . . . ?
C1 Si1 N2 C12 50.1(4) . . . . ?
C2 Si1 N1 Y1 -112.93(17) . . . . ?
C2 Si1 N1 C3 80.6(3) . . . . ?
C2 Si1 N2 Y1 117.17(16) . . . . ?
C2 Si1 N2 C12 -66.9(3) . . . . ?
C3 C4 C5 C6 -2.6(6) . . . . ?
C4 C3 C8 C7 3.4(5) . . . . ?
C4 C3 C8 C11 -173.4(3) . . . . ?
C4 C5 C6 C7 3.8(6) . . . . ?
C4 C5 C6 C10 -176.7(4) . . . . ?
C5 C6 C7 C8 -1.4(6) . . . . ?
C6 C7 C8 C3 -2.2(6) . . . . ?
C6 C7 C8 C11 174.6(4) . . . . ?
C8 C3 C4 C5 -1.1(5) . . . . ?
C8 C3 C4 C9 177.5(3) . . . . ?
C9 C4 C5 C6 178.8(4) . . . . ?
C10 C6 C7 C8 179.2(4) . . . . ?
C12 C13 C14 C15 1.2(6) . . . . ?
C13 C12 C17 C16 1.9(6) . . . . ?
C13 C12 C17 C20 -175.3(4) . . . . ?
C13 C14 C15 C16 -0.8(6) . . . . ?
C13 C14 C15 C19 177.0(4) . . . . ?
C14 C15 C16 C17 1.0(6) . . . . ?
C15 C16 C17 C12 -1.6(6) . . . . ?
C15 C16 C17 C20 175.6(4) . . . . ?
C17 C12 C13 C14 -1.7(6) . . . . ?
C17 C12 C13 C18 177.4(4) . . . . ?
C18 C13 C14 C15 -177.8(4) . . . . ?
C19 C15 C16 C17 -176.8(4) . . . . ?
C21 O1 C24 C23 40.9(4) . . . . ?
C21 C22 C23 C24 10.8(5) . . . . ?
C22 C23 C24 O1 -31.4(4) . . . . ?
C24 O1 C21 C22 -33.7(4) . . . . ?
C25 O2 C28 C27 37.3(4) . . . . ?
C25 C26 C27 C28 1.2(5) . . . . ?
C26 C27 C28 O2 -23.4(5) . . . . ?
C28 O2 C25 C26 -36.3(4) . . . . ?
